data_4025698
loop_
_publ_author_name
'Lensey L. Hill'
'Jason L. Crowell'
'Strudwick L. Tutwiler'
'Nicholas L. Massie'
'C. Corey Hines'
'Scott T. Griffin'
'Robin D. Rogers'
'Kevin H. Shaughnessy'
'Gabriela A. Grasa'
'Carin C. C. Johansson Seechurn'
'Hongbo Li'
'Thomas J. Colacot'
'Joe Chou'
'Christopher J. Woltermann'

_publ_section_title
;
 Synthesis and X-ray Structure Determination of Highly Active Pd(II),
 Pd(I), and Pd(0) Complexes of Di(tert-butyl)neopentylphosphine (DTBNpP)
 in the Arylation of Amines and Ketones
;
_journal_name_full 'Journal of Organic Chemistry'
_journal_page_first 6477
_journal_page_last 6488
_journal_paper_doi 10.1021/jo101187q
_journal_volume 75
_journal_year 2010
_chemical_formula_moiety 'C29 H63 Cl P2 Pd2'
_chemical_formula_sum 'C29 H63 Cl P2 Pd2'
_chemical_formula_weight 721.98
_chemical_name_systematic
; 
 ? 
;
_space_group_IT_number 15
_symmetry_cell_setting monoclinic
_symmetry_space_group_name_Hall '-C 2yc'
_symmetry_space_group_name_H-M 'C 1 2/c 1'
_atom_sites_solution_hydrogens geom
_atom_sites_solution_primary direct
_atom_sites_solution_secondary difmap
_audit_creation_method SHELXL-97
_cell_angle_alpha 90.00
_cell_angle_beta 96.884(3)
_cell_angle_gamma 90.00
_cell_formula_units_Z 8
_cell_length_a 46.091(7)
_cell_length_b 8.9249(14)
_cell_length_c 16.729(3)
_cell_measurement_reflns_used 8382
_cell_measurement_temperature 173(2)
_cell_measurement_theta_max 28.24
_cell_measurement_theta_min 2.45
_cell_volume 6832.0(19)
_computing_cell_refinement 'Bruker SMART'
_computing_data_collection 'Bruker SMART'
_computing_data_reduction 'Bruker SAINT'
_computing_molecular_graphics 'Bruker SHELXTL'
_computing_publication_material 'Bruker SHELXTL'
_computing_structure_refinement 'SHELXL-97 (Sheldrick, 1997)'
_computing_structure_solution 'SHELXS-97 (Sheldrick, 1990)'
_diffrn_ambient_temperature 173(2)
_diffrn_measured_fraction_theta_full 0.998
_diffrn_measured_fraction_theta_max 0.997
_diffrn_measurement_device_type 'CCD area detector'
_diffrn_measurement_method 'phi and omega scans'
_diffrn_radiation_monochromator graphite
_diffrn_radiation_source 'fine-focus sealed tube'
_diffrn_radiation_type MoK\a
_diffrn_radiation_wavelength 0.71073
_diffrn_reflns_av_R_equivalents 0.0552
_diffrn_reflns_av_sigmaI/netI 0.0623
_diffrn_reflns_limit_h_max 56
_diffrn_reflns_limit_h_min -57
_diffrn_reflns_limit_k_max 10
_diffrn_reflns_limit_k_min -11
_diffrn_reflns_limit_l_max 20
_diffrn_reflns_limit_l_min -20
_diffrn_reflns_number 20461
_diffrn_reflns_theta_full 25.30
_diffrn_reflns_theta_max 26.37
_diffrn_reflns_theta_min 2.32
_exptl_absorpt_coefficient_mu 1.240
_exptl_absorpt_correction_T_max 0.9521
_exptl_absorpt_correction_T_min 0.6114
_exptl_absorpt_correction_type multi-scan
_exptl_absorpt_process_details '(Sheldrick 2002, SADABS)'
_exptl_crystal_colour Yellow
_exptl_crystal_density_diffrn 1.404
_exptl_crystal_density_method 'not measured'
_exptl_crystal_description Plate
_exptl_crystal_F_000 3008
_exptl_crystal_size_max 0.44
_exptl_crystal_size_mid 0.24
_exptl_crystal_size_min 0.04
_refine_diff_density_max 1.320
_refine_diff_density_min -0.858
_refine_diff_density_rms 0.118
_refine_ls_extinction_method none
_refine_ls_goodness_of_fit_ref 1.028
_refine_ls_hydrogen_treatment mixed
_refine_ls_matrix_type full
_refine_ls_number_parameters 329
_refine_ls_number_reflns 6976
_refine_ls_number_restraints 0
_refine_ls_restrained_S_all 1.028
_refine_ls_R_factor_all 0.0621
_refine_ls_R_factor_gt 0.0419
_refine_ls_shift/su_max 0.001
_refine_ls_shift/su_mean 0.000
_refine_ls_structure_factor_coef Fsqd
_refine_ls_weighting_details 'calc w=1/[\s^2^(Fo^2^)+(0.0483P)^2^+5.2486P] where P=(Fo^2^+2Fc^2^)/3'
_refine_ls_weighting_scheme calc
_refine_ls_wR_factor_gt 0.0927
_refine_ls_wR_factor_ref 0.0987
_reflns_number_gt 5542
_reflns_number_total 6976
_reflns_threshold_expression >2sigma(I)
_cod_data_source_file jo101187q_si_005.cif
_cod_data_source_block s1
_cod_depositor_comments
;
The following automatic conversions were performed:

'_symmetry_cell_setting' value 'Monoclinic' changed to 'monoclinic'
according to the built-in table from CIF Core dictionary named
'cif_core.dic' version 2.4.1 from
2010-06-29.

'_exptl_absorpt_correction_type' value 'Multi-scan'
changed to 'multi-scan' according to the built-in table from CIF Core
dictionary named 'cif_core.dic' version 2.4.1 from 2010-06-29.

Automatic conversion script
Id: cif_fix_values 1646 2011-03-28 12:23:43Z adriana 
;
_cod_original_cell_volume 6831.8(18)
_cod_database_code 4025698

loop_
_symmetry_equiv_pos_as_xyz
'x, y, z'
'-x, y, -z+1/2'
'x+1/2, y+1/2, z'
'-x+1/2, y+1/2, -z+1/2'
'-x, -y, -z'
'x, -y, z-1/2'
'-x+1/2, -y+1/2, -z'
'x+1/2, -y+1/2, z-1/2'

loop_
_atom_site_label
_atom_site_type_symbol
_atom_site_fract_x
_atom_site_fract_y
_atom_site_fract_z
_atom_site_U_iso_or_equiv
_atom_site_adp_type
_atom_site_occupancy
_atom_site_symmetry_multiplicity
_atom_site_calc_flag
_atom_site_refinement_flags
_atom_site_disorder_assembly
_atom_site_disorder_group
Pd1 Pd 0.113241(6) 0.28115(3) 0.487537(18) 0.02210(9) Uani 1 1 d . . .
Pd2 Pd 0.159780(6) 0.40516(3) 0.434889(18) 0.02139(9) Uani 1 1 d . . .
Cl1 Cl 0.11165(2) 0.51911(11) 0.41655(7) 0.0377(3) Uani 1 1 d . . .
P1 P 0.06709(2) 0.16942(11) 0.47646(6) 0.0227(2) Uani 1 1 d . . .
P2 P 0.190475(19) 0.51003(10) 0.34971(6) 0.0204(2) Uani 1 1 d . . .
C1 C 0.14052(8) 0.1272(4) 0.5504(3) 0.0300(9) Uani 1 1 d . . .
H1A H 0.1353 0.1022 0.6046 0.036 Uiso 1 1 calc R . .
H1B H 0.1444 0.0363 0.5196 0.036 Uiso 1 1 calc R . .
C2 C 0.16214(9) 0.2439(5) 0.5494(3) 0.0284(9) Uani 1 1 d . . .
H2 H 0.1636(7) 0.299(4) 0.589(2) 0.013(10) Uiso 1 1 d . . .
C3 C 0.18483(9) 0.2471(4) 0.4991(3) 0.0314(9) Uani 1 1 d . . .
H3A H 0.1872 0.1528 0.4695 0.038 Uiso 1 1 calc R . .
H3B H 0.2038 0.2848 0.5257 0.038 Uiso 1 1 calc R . .
C4 C 0.04344(8) 0.1905(4) 0.5591(2) 0.0268(9) Uani 1 1 d . . .
H4A H 0.0247 0.2349 0.5349 0.032 Uiso 1 1 calc R . .
H4B H 0.0389 0.0884 0.5771 0.032 Uiso 1 1 calc R . .
C5 C 0.05390(9) 0.2827(5) 0.6353(3) 0.0353(10) Uani 1 1 d . . .
C6 C 0.05847(11) 0.4478(5) 0.6160(3) 0.0490(13) Uani 1 1 d . . .
H6A H 0.0724 0.4560 0.5763 0.073 Uiso 1 1 calc R . .
H6B H 0.0662 0.5009 0.6653 0.073 Uiso 1 1 calc R . .
H6C H 0.0398 0.4924 0.5941 0.073 Uiso 1 1 calc R . .
C7 C 0.02934(11) 0.2703(6) 0.6904(3) 0.0550(15) Uani 1 1 d . . .
H7A H 0.0113 0.3137 0.6630 0.083 Uiso 1 1 calc R . .
H7B H 0.0351 0.3247 0.7407 0.083 Uiso 1 1 calc R . .
H7C H 0.0261 0.1646 0.7024 0.083 Uiso 1 1 calc R . .
C8 C 0.08178(10) 0.2193(6) 0.6807(3) 0.0465(12) Uani 1 1 d . . .
H8A H 0.0980 0.2323 0.6483 0.070 Uiso 1 1 calc R . .
H8B H 0.0791 0.1125 0.6910 0.070 Uiso 1 1 calc R . .
H8C H 0.0862 0.2724 0.7320 0.070 Uiso 1 1 calc R . .
C9 C 0.06931(9) -0.0416(4) 0.4638(3) 0.0329(10) Uani 1 1 d . . .
C10 C 0.09025(11) -0.0748(5) 0.4015(3) 0.0488(13) Uani 1 1 d . . .
H10A H 0.0936 -0.1831 0.3993 0.073 Uiso 1 1 calc R . .
H10B H 0.1089 -0.0234 0.4170 0.073 Uiso 1 1 calc R . .
H10C H 0.0817 -0.0393 0.3485 0.073 Uiso 1 1 calc R . .
C11 C 0.04025(11) -0.1210(5) 0.4394(4) 0.0546(14) Uani 1 1 d . . .
H11A H 0.0429 -0.2293 0.4467 0.082 Uiso 1 1 calc R . .
H11B H 0.0335 -0.0995 0.3828 0.082 Uiso 1 1 calc R . .
H11C H 0.0257 -0.0852 0.4732 0.082 Uiso 1 1 calc R . .
C12 C 0.08216(10) -0.1071(5) 0.5450(3) 0.0444(12) Uani 1 1 d . . .
H12A H 0.0867 -0.2133 0.5383 0.067 Uiso 1 1 calc R . .
H12B H 0.0679 -0.0970 0.5837 0.067 Uiso 1 1 calc R . .
H12C H 0.1001 -0.0529 0.5649 0.067 Uiso 1 1 calc R . .
C13 C 0.04273(9) 0.2537(5) 0.3875(3) 0.0359(10) Uani 1 1 d . . .
C14 C 0.03799(10) 0.4185(5) 0.4075(3) 0.0456(12) Uani 1 1 d . . .
H14A H 0.0282 0.4696 0.3599 0.068 Uiso 1 1 calc R . .
H14B H 0.0569 0.4661 0.4240 0.068 Uiso 1 1 calc R . .
H14C H 0.0258 0.4252 0.4516 0.068 Uiso 1 1 calc R . .
C15 C 0.05860(11) 0.2457(6) 0.3116(3) 0.0514(13) Uani 1 1 d . . .
H15A H 0.0478 0.3044 0.2683 0.077 Uiso 1 1 calc R . .
H15B H 0.0598 0.1411 0.2944 0.077 Uiso 1 1 calc R . .
H15C H 0.0784 0.2866 0.3237 0.077 Uiso 1 1 calc R . .
C16 C 0.01215(10) 0.1833(7) 0.3676(3) 0.0557(14) Uani 1 1 d . . .
H16A H 0.0002 0.2472 0.3291 0.084 Uiso 1 1 calc R . .
H16B H 0.0028 0.1741 0.4171 0.084 Uiso 1 1 calc R . .
H16C H 0.0140 0.0838 0.3440 0.084 Uiso 1 1 calc R . .
C17 C 0.18586(8) 0.4477(4) 0.2426(2) 0.0264(8) Uani 1 1 d . . .
H17A H 0.1832 0.5393 0.2091 0.032 Uiso 1 1 calc R . .
H17B H 0.2047 0.4029 0.2321 0.032 Uiso 1 1 calc R . .
C18 C 0.16162(9) 0.3368(4) 0.2093(2) 0.0316(9) Uani 1 1 d . . .
C19 C 0.16681(11) 0.3010(5) 0.1224(3) 0.0456(12) Uani 1 1 d . . .
H19A H 0.1517 0.2317 0.0986 0.068 Uiso 1 1 calc R . .
H19B H 0.1861 0.2545 0.1224 0.068 Uiso 1 1 calc R . .
H19C H 0.1660 0.3937 0.0909 0.068 Uiso 1 1 calc R . .
C20 C 0.13109(10) 0.4022(5) 0.2078(3) 0.0451(12) Uani 1 1 d . . .
H20A H 0.1278 0.4314 0.2624 0.068 Uiso 1 1 calc R . .
H20B H 0.1166 0.3269 0.1873 0.068 Uiso 1 1 calc R . .
H20C H 0.1292 0.4904 0.1727 0.068 Uiso 1 1 calc R . .
C21 C 0.16363(12) 0.1909(5) 0.2577(3) 0.0501(13) Uani 1 1 d . . .
H21A H 0.1595 0.2113 0.3128 0.075 Uiso 1 1 calc R . .
H21B H 0.1833 0.1490 0.2590 0.075 Uiso 1 1 calc R . .
H21C H 0.1493 0.1189 0.2324 0.075 Uiso 1 1 calc R . .
C22 C 0.18344(8) 0.7192(4) 0.3432(3) 0.0283(9) Uani 1 1 d . . .
C23 C 0.15356(9) 0.7432(4) 0.2937(3) 0.0341(10) Uani 1 1 d . . .
H23A H 0.1480 0.8490 0.2960 0.051 Uiso 1 1 calc R . .
H23B H 0.1389 0.6813 0.3158 0.051 Uiso 1 1 calc R . .
H23C H 0.1547 0.7147 0.2376 0.051 Uiso 1 1 calc R . .
C24 C 0.20607(10) 0.8093(5) 0.3041(3) 0.0488(13) Uani 1 1 d . . .
H24A H 0.1993 0.9129 0.2960 0.073 Uiso 1 1 calc R . .
H24B H 0.2088 0.7647 0.2520 0.073 Uiso 1 1 calc R . .
H24C H 0.2247 0.8083 0.3392 0.073 Uiso 1 1 calc R . .
C25 C 0.18132(10) 0.7790(5) 0.4275(3) 0.0377(11) Uani 1 1 d . . .
H25A H 0.1774 0.8870 0.4248 0.057 Uiso 1 1 calc R . .
H25B H 0.1998 0.7606 0.4616 0.057 Uiso 1 1 calc R . .
H25C H 0.1654 0.7280 0.4504 0.057 Uiso 1 1 calc R . .
C26 C 0.23126(8) 0.4738(4) 0.3770(2) 0.0281(9) Uani 1 1 d . . .
C27 C 0.25175(9) 0.5418(5) 0.3204(3) 0.0443(12) Uani 1 1 d . . .
H27A H 0.2714 0.4996 0.3331 0.066 Uiso 1 1 calc R . .
H27B H 0.2526 0.6508 0.3277 0.066 Uiso 1 1 calc R . .
H27C H 0.2443 0.5185 0.2645 0.066 Uiso 1 1 calc R . .
C28 C 0.24074(9) 0.5301(5) 0.4627(3) 0.0399(11) Uani 1 1 d . . .
H28A H 0.2598 0.4873 0.4826 0.060 Uiso 1 1 calc R . .
H28B H 0.2263 0.4995 0.4979 0.060 Uiso 1 1 calc R . .
H28C H 0.2422 0.6397 0.4623 0.060 Uiso 1 1 calc R . .
C29 C 0.23546(8) 0.3038(4) 0.3739(3) 0.0321(9) Uani 1 1 d . . .
H29A H 0.2555 0.2785 0.3959 0.048 Uiso 1 1 calc R . .
H29B H 0.2318 0.2694 0.3180 0.048 Uiso 1 1 calc R . .
H29C H 0.2218 0.2546 0.4060 0.048 Uiso 1 1 calc R . .

loop_
_atom_site_aniso_label
_atom_site_aniso_U_11
_atom_site_aniso_U_22
_atom_site_aniso_U_33
_atom_site_aniso_U_23
_atom_site_aniso_U_13
_atom_site_aniso_U_12
Pd1 0.02352(16) 0.01605(14) 0.02785(19) 0.00209(12) 0.00759(12) -0.00135(10)
Pd2 0.02195(15) 0.01589(14) 0.02701(19) 0.00214(12) 0.00572(12) -0.00043(10)
Cl1 0.0282(5) 0.0237(5) 0.0632(8) 0.0166(5) 0.0131(5) 0.0052(4)
P1 0.0240(5) 0.0204(5) 0.0243(6) 0.0014(4) 0.0057(4) -0.0030(4)
P2 0.0226(5) 0.0147(4) 0.0245(5) 0.0008(4) 0.0049(4) 0.0004(3)
C1 0.030(2) 0.028(2) 0.033(2) 0.0121(18) 0.0058(18) 0.0038(16)
C2 0.032(2) 0.028(2) 0.025(2) 0.0015(19) -0.0011(18) -0.0025(16)
C3 0.029(2) 0.030(2) 0.034(3) 0.0105(19) 0.0023(18) 0.0009(16)
C4 0.0246(19) 0.030(2) 0.027(2) 0.0004(17) 0.0069(17) -0.0057(15)
C5 0.030(2) 0.046(3) 0.032(3) -0.014(2) 0.0119(19) -0.0067(18)
C6 0.050(3) 0.042(3) 0.058(3) -0.022(3) 0.015(3) -0.007(2)
C7 0.043(3) 0.082(4) 0.044(3) -0.027(3) 0.023(2) -0.013(3)
C8 0.038(3) 0.073(4) 0.028(3) -0.008(2) 0.001(2) -0.005(2)
C9 0.037(2) 0.0201(19) 0.042(3) -0.0056(19) 0.005(2) -0.0050(16)
C10 0.062(3) 0.034(2) 0.053(3) -0.014(2) 0.019(3) 0.006(2)
C11 0.055(3) 0.029(2) 0.078(4) -0.013(3) -0.001(3) -0.018(2)
C12 0.048(3) 0.021(2) 0.065(4) 0.008(2) 0.011(2) -0.0043(18)
C13 0.031(2) 0.042(2) 0.033(3) 0.010(2) -0.0020(19) -0.0085(18)
C14 0.034(2) 0.044(3) 0.058(3) 0.024(2) 0.004(2) 0.0074(19)
C15 0.055(3) 0.073(4) 0.026(3) 0.010(2) 0.004(2) -0.008(3)
C16 0.042(3) 0.076(4) 0.046(3) 0.019(3) -0.010(2) -0.019(3)
C17 0.034(2) 0.0222(19) 0.024(2) 0.0023(16) 0.0060(17) 0.0067(15)
C18 0.045(2) 0.0209(19) 0.028(2) -0.0041(18) 0.0006(19) 0.0002(17)
C19 0.064(3) 0.041(3) 0.030(3) -0.009(2) -0.002(2) 0.004(2)
C20 0.041(3) 0.046(3) 0.046(3) -0.010(2) -0.003(2) -0.003(2)
C21 0.081(4) 0.022(2) 0.043(3) 0.003(2) -0.010(3) -0.008(2)
C22 0.031(2) 0.0117(17) 0.044(3) 0.0016(17) 0.0113(19) -0.0004(14)
C23 0.041(2) 0.024(2) 0.040(3) 0.0076(19) 0.014(2) 0.0065(17)
C24 0.051(3) 0.022(2) 0.079(4) 0.015(2) 0.031(3) 0.0036(19)
C25 0.044(2) 0.024(2) 0.046(3) -0.0107(19) 0.009(2) -0.0001(18)
C26 0.0243(19) 0.0261(19) 0.034(2) 0.0033(18) 0.0047(17) 0.0000(15)
C27 0.030(2) 0.040(3) 0.065(3) 0.009(2) 0.018(2) 0.0010(19)
C28 0.034(2) 0.035(2) 0.048(3) -0.005(2) -0.005(2) -0.0036(18)
C29 0.025(2) 0.033(2) 0.038(3) 0.0024(19) 0.0022(19) 0.0043(16)

loop_
_atom_type_symbol
_atom_type_description
_atom_type_scat_dispersion_real
_atom_type_scat_dispersion_imag
_atom_type_scat_source
C C 0.0033 0.0016 'International Tables Vol C Tables 4.2.6.8 and 6.1.1.4'
H H 0.0000 0.0000 'International Tables Vol C Tables 4.2.6.8 and 6.1.1.4'
P P 0.1023 0.0942 'International Tables Vol C Tables 4.2.6.8 and 6.1.1.4'
Cl Cl 0.1484 0.1585 'International Tables Vol C Tables 4.2.6.8 and 6.1.1.4'
Pd Pd -0.9988 1.0072 'International Tables Vol C Tables 4.2.6.8 and 6.1.1.4'

loop_
_geom_angle_atom_site_label_1
_geom_angle_atom_site_label_2
_geom_angle_atom_site_label_3
_geom_angle
_geom_angle_site_symmetry_1
_geom_angle_site_symmetry_3
_geom_angle_publ_flag
C1 Pd1 P1 104.45(11) . . ?
C1 Pd1 C2 36.92(14) . . ?
P1 Pd1 C2 141.07(10) . . ?
C1 Pd1 Cl1 144.28(11) . . ?
P1 Pd1 Cl1 111.13(4) . . ?
C2 Pd1 Cl1 107.76(10) . . ?
C1 Pd1 Pd2 88.83(10) . . ?
P1 Pd1 Pd2 156.25(3) . . ?
C2 Pd1 Pd2 56.22(10) . . ?
Cl1 Pd1 Pd2 56.77(2) . . ?
C3 Pd2 P2 104.67(11) . . ?
C3 Pd2 C2 36.30(14) . . ?
P2 Pd2 C2 139.70(10) . . ?
C3 Pd2 Cl1 143.70(11) . . ?
P2 Pd2 Cl1 111.63(3) . . ?
C2 Pd2 Cl1 107.88(10) . . ?
C3 Pd2 Pd1 88.05(11) . . ?
P2 Pd2 Pd1 161.29(3) . . ?
C2 Pd2 Pd1 56.21(10) . . ?
Cl1 Pd2 Pd1 56.91(2) . . ?
Pd2 Cl1 Pd1 66.32(3) . . ?
C4 P1 C9 103.08(18) . . ?
C4 P1 C13 101.32(19) . . ?
C9 P1 C13 109.8(2) . . ?
C4 P1 Pd1 120.28(12) . . ?
C9 P1 Pd1 111.81(13) . . ?
C13 P1 Pd1 109.80(13) . . ?
C17 P2 C22 103.86(18) . . ?
C17 P2 C26 100.08(17) . . ?
C22 P2 C26 109.73(17) . . ?
C17 P2 Pd2 117.51(12) . . ?
C22 P2 Pd2 108.64(12) . . ?
C26 P2 Pd2 116.12(12) . . ?
C2 C1 Pd1 83.9(2) . . ?
C3 C2 C1 125.5(4) . . ?
C3 C2 Pd1 117.7(3) . . ?
C1 C2 Pd1 59.2(2) . . ?
C3 C2 Pd2 58.5(2) . . ?
C1 C2 Pd2 118.6(3) . . ?
Pd1 C2 Pd2 67.57(11) . . ?
C2 C3 Pd2 85.2(2) . . ?
C5 C4 P1 120.8(3) . . ?
C8 C5 C6 109.5(4) . . ?
C8 C5 C4 112.0(4) . . ?
C6 C5 C4 112.1(4) . . ?
C8 C5 C7 108.1(4) . . ?
C6 C5 C7 108.9(4) . . ?
C4 C5 C7 106.0(3) . . ?
C11 C9 C12 107.0(4) . . ?
C11 C9 C10 109.5(4) . . ?
C12 C9 C10 108.7(4) . . ?
C11 C9 P1 115.7(3) . . ?
C12 C9 P1 107.4(3) . . ?
C10 C9 P1 108.3(3) . . ?
C14 C13 C15 108.6(4) . . ?
C14 C13 C16 106.8(4) . . ?
C15 C13 C16 108.4(4) . . ?
C14 C13 P1 107.1(3) . . ?
C15 C13 P1 109.4(3) . . ?
C16 C13 P1 116.4(3) . . ?
C18 C17 P2 122.1(3) . . ?
C20 C18 C21 109.4(4) . . ?
C20 C18 C19 108.3(4) . . ?
C21 C18 C19 108.5(4) . . ?
C20 C18 C17 112.8(3) . . ?
C21 C18 C17 111.0(4) . . ?
C19 C18 C17 106.7(3) . . ?
C25 C22 C24 109.6(4) . . ?
C25 C22 C23 107.3(3) . . ?
C24 C22 C23 108.1(4) . . ?
C25 C22 P2 108.8(3) . . ?
C24 C22 P2 115.0(3) . . ?
C23 C22 P2 107.8(3) . . ?
C28 C26 C29 109.5(3) . . ?
C28 C26 C27 108.6(3) . . ?
C29 C26 C27 106.3(3) . . ?
C28 C26 P2 109.3(3) . . ?
C29 C26 P2 106.5(3) . . ?
C27 C26 P2 116.5(3) . . ?

loop_
_geom_bond_atom_site_label_1
_geom_bond_atom_site_label_2
_geom_bond_distance
_geom_bond_site_symmetry_2
_geom_bond_publ_flag
Pd1 C1 2.063(4) . ?
Pd1 P1 2.3363(10) . ?
Pd1 C2 2.388(4) . ?
Pd1 Cl1 2.4301(10) . ?
Pd1 Pd2 2.6561(5) . ?
Pd2 C3 2.044(4) . ?
Pd2 P2 2.3219(9) . ?
Pd2 C2 2.389(4) . ?
Pd2 Cl1 2.4260(10) . ?
P1 C4 1.870(4) . ?
P1 C9 1.899(4) . ?
P1 C13 1.909(4) . ?
P2 C17 1.864(4) . ?
P2 C22 1.895(4) . ?
P2 C26 1.908(4) . ?
C1 C2 1.443(5) . ?
C2 C3 1.419(5) . ?
C4 C5 1.545(6) . ?
C5 C8 1.521(6) . ?
C5 C6 1.529(6) . ?
C5 C7 1.547(5) . ?
C9 C11 1.527(6) . ?
C9 C12 1.531(6) . ?
C9 C10 1.531(6) . ?
C13 C14 1.530(6) . ?
C13 C15 1.541(6) . ?
C13 C16 1.542(6) . ?
C17 C18 1.545(6) . ?
C18 C20 1.521(6) . ?
C18 C21 1.531(6) . ?
C18 C19 1.534(6) . ?
C22 C25 1.523(6) . ?
C22 C24 1.525(5) . ?
C22 C23 1.535(6) . ?
C26 C28 1.533(6) . ?
C26 C29 1.531(5) . ?
C26 C27 1.539(5) . ?
